data_7126677
loop_
_publ_author_name
'Ohki, Yasuhiro'
'Ishihara, Kodai'
'Yaoi, Moeko'
'Tada, Mizuki'
'Sameera, W. M. C.'
'Cramer, Roger E.'

_publ_section_title
;
 A dinuclear Mo<sub>2</sub>H<sub>8</sub> complex supported by bulky
 C<sub>5</sub>H<sub>2</sub><sup>t</sup>Bu<sub>3</sub> ligands.
;
_journal_issue 58
_journal_name_full 'Chemical communications (Cambridge, England)'
_journal_page_first 8035
_journal_page_last 8038
_journal_paper_doi 10.1039/d0cc03274c
_journal_volume 56
_journal_year 2020
_chemical_formula_moiety 'C17 H29 Cl4 Mo'
_chemical_formula_sum 'C17 H29 Cl4 Mo'
_chemical_formula_weight 471.17
_space_group_crystal_system monoclinic
_space_group_IT_number 14
_space_group_name_Hall '-P 2ybc'
_space_group_name_H-M_alt 'P 1 21/c 1'
_atom_sites_solution_hydrogens geom
_atom_sites_solution_primary direct
_atom_sites_solution_secondary difmap
_audit_update_record
;
2020-03-13 deposited with the CCDC.	2020-06-09 downloaded from the CCDC.
;
_cell_angle_alpha 90.0000
_cell_angle_beta 113.425(5)
_cell_angle_gamma 90.0000
_cell_formula_units_Z 4
_cell_length_a 8.443(2)
_cell_length_b 26.099(6)
_cell_length_c 9.924(3)
_cell_measurement_reflns_used 3665
_cell_measurement_temperature 173
_cell_measurement_theta_max 27.50
_cell_measurement_theta_min 3.10
_cell_volume 2006.6(9)
_computing_cell_refinement 'CrystalClear-SM Expert 2.1 b29'
_computing_data_collection 'CrystalClear-SM Expert 2.1 b29 (Rigaku, 2013)'
_computing_data_reduction 'CrystalClear-SM Expert 2.1 b29'
_computing_molecular_graphics 'CrystalStructure 4.2'
_computing_publication_material 'CrystalStructure 4.2 (Rigaku, 2015)'
_computing_structure_refinement 'SHELXL97 (Sheldrick, 2008)'
_computing_structure_solution 'SIR92 (Altomare, et al., 1994)'
_diffrn_ambient_temperature 173
_diffrn_detector_area_resol_mean 5.814
_diffrn_measured_fraction_theta_full 0.998
_diffrn_measured_fraction_theta_max 0.998
_diffrn_measurement_device_type 'Rigaku XtaLAB P200'
_diffrn_measurement_method \w
_diffrn_radiation_type 'Mo K\a'
_diffrn_radiation_wavelength 0.71075
_diffrn_reflns_av_R_equivalents 0.0918
_diffrn_reflns_Laue_measured_fraction_full 0.000
_diffrn_reflns_Laue_measured_fraction_max 0.000
_diffrn_reflns_limit_h_max 10
_diffrn_reflns_limit_h_min -10
_diffrn_reflns_limit_k_max 33
_diffrn_reflns_limit_k_min -32
_diffrn_reflns_limit_l_max 12
_diffrn_reflns_limit_l_min -12
_diffrn_reflns_number 64672
_diffrn_reflns_point_group_measured_fraction_full 0.000
_diffrn_reflns_point_group_measured_fraction_max 0.000
_diffrn_reflns_theta_full 27.450
_diffrn_reflns_theta_max 27.450
_diffrn_reflns_theta_min 3.058
_diffrn_standards_number 0
_exptl_absorpt_coefficient_mu 1.179
_exptl_absorpt_correction_T_max 0.889
_exptl_absorpt_correction_T_min 0.653
_exptl_absorpt_correction_type multi-scan
_exptl_absorpt_process_details 'REQAB (Rigaku, 1998)'
_exptl_crystal_colour purple
_exptl_crystal_density_diffrn 1.560
_exptl_crystal_density_method 'not measured'
_exptl_crystal_description prism
_exptl_crystal_F_000 964.00
_exptl_crystal_size_max 0.100
_exptl_crystal_size_mid 0.100
_exptl_crystal_size_min 0.100
_refine_diff_density_max 0.69
_refine_diff_density_min -0.73
_refine_ls_extinction_method none
_refine_ls_goodness_of_fit_ref 1.010
_refine_ls_hydrogen_treatment constr
_refine_ls_number_parameters 199
_refine_ls_number_reflns 4572
_refine_ls_number_restraints 0
_refine_ls_R_factor_all 0.0441
_refine_ls_R_factor_gt 0.0267
_refine_ls_shift/su_max 0.001
_refine_ls_structure_factor_coef Fsqd
_refine_ls_weighting_details 'w = 1/[\s^2^(Fo^2^)+(0.0220P)^2^] where P=(Fo^2^+2Fc^2^)/3'
_refine_ls_weighting_scheme calc
_refine_ls_wR_factor_gt 0.0544
_refine_ls_wR_factor_ref 0.0569
_reflns_number_gt 3465
_reflns_number_total 4572
_reflns_threshold_expression F^2^>2.0\s(F^2^)
_cod_data_source_file d0cc03274c2.cif
_cod_data_source_block ishihara73
_cod_depositor_comments 'Adding full bibliography for 7126676--7126680.cif.'
_cod_database_code 7126677

loop_
_space_group_symop_id
_space_group_symop_operation_xyz
1 +X,+Y,+Z
2 -X,1/2+Y,1/2-Z
3 -X,-Y,-Z
4 +X,-1/2-Y,-1/2+Z

loop_
_atom_site_label
_atom_site_type_symbol
_atom_site_fract_x
_atom_site_fract_y
_atom_site_fract_z
_atom_site_U_iso_or_equiv
_atom_site_adp_type
_atom_site_occupancy
_atom_site_symmetry_multiplicity
_atom_site_calc_flag
_atom_site_refinement_flags
_atom_site_disorder_assembly
_atom_site_disorder_group
Mo1 Mo 0.05159(2) 0.138695(7) 0.53301(2) 0.01841(6) Uani 1 1 d . . .
Cl1 Cl 0.12345(8) 0.17741(2) 0.76168(7) 0.03196(15) Uani 1 1 d . . .
Cl2 Cl -0.04376(8) 0.22142(2) 0.44346(7) 0.03095(15) Uani 1 1 d . . .
Cl3 Cl -0.21256(8) 0.11635(2) 0.34485(7) 0.03463(15) Uani 1 1 d . . .
Cl4 Cl -0.02012(8) 0.06856(2) 0.65021(7) 0.03539(16) Uani 1 1 d . . .
C1 C 0.2061(3) 0.07902(8) 0.4645(2) 0.0174(5) Uani 1 1 d . . .
H1 H 0.1727 0.0422 0.4444 0.021 Uiso 1 1 calc R . .
C2 C 0.3266(3) 0.09830(8) 0.6036(2) 0.0164(4) Uani 1 1 d . . .
C3 C 0.3515(3) 0.15223(8) 0.5800(2) 0.0171(5) Uani 1 1 d . . .
C4 C 0.2471(3) 0.16204(8) 0.4291(2) 0.0174(5) Uani 1 1 d . . .
H4 H 0.2440 0.1956 0.3794 0.021 Uiso 1 1 calc R . .
C5 C 0.1663(3) 0.11714(8) 0.3549(2) 0.0180(5) Uani 1 1 d . . .
C6 C 0.4259(3) 0.06085(9) 0.7289(2) 0.0215(5) Uani 1 1 d . . .
C7 C 0.4807(3) 0.19378(9) 0.6670(2) 0.0215(5) Uani 1 1 d . . .
C8 C 0.0896(3) 0.10991(9) 0.1895(2) 0.0249(5) Uani 1 1 d . . .
C9 C 0.4201(3) 0.07277(9) 0.8790(2) 0.0286(6) Uani 1 1 d . . .
H9A H 0.3137 0.0588 0.8817 0.034 Uiso 1 1 calc R . .
H9B H 0.4229 0.1100 0.8934 0.034 Uiso 1 1 calc R . .
H9C H 0.5201 0.0571 0.9572 0.034 Uiso 1 1 calc R . .
C10 C 0.6137(3) 0.06012(10) 0.7393(3) 0.0283(5) Uani 1 1 d . . .
H10A H 0.6769 0.0319 0.8031 0.034 Uiso 1 1 calc R . .
H10B H 0.6702 0.0927 0.7805 0.034 Uiso 1 1 calc R . .
H10C H 0.6129 0.0554 0.6411 0.034 Uiso 1 1 calc R . .
C11 C 0.3577(3) 0.00590(8) 0.6876(3) 0.0282(5) Uani 1 1 d . . .
H11A H 0.3694 -0.0043 0.5969 0.034 Uiso 1 1 calc R . .
H11B H 0.2358 0.0046 0.6726 0.034 Uiso 1 1 calc R . .
H11C H 0.4244 -0.0176 0.7670 0.034 Uiso 1 1 calc R . .
C12 C 0.5610(3) 0.18875(9) 0.8344(2) 0.0278(5) Uani 1 1 d . . .
H12A H 0.6222 0.1560 0.8618 0.033 Uiso 1 1 calc R . .
H12B H 0.4698 0.1901 0.8719 0.033 Uiso 1 1 calc R . .
H12C H 0.6425 0.2169 0.8767 0.033 Uiso 1 1 calc R . .
C13 C 0.6255(3) 0.19134(10) 0.6085(3) 0.0309(6) Uani 1 1 d . . .
H13A H 0.6852 0.1583 0.6350 0.037 Uiso 1 1 calc R . .
H13B H 0.7081 0.2191 0.6521 0.037 Uiso 1 1 calc R . .
H13C H 0.5749 0.1950 0.5014 0.037 Uiso 1 1 calc R . .
C14 C 0.3997(3) 0.24783(9) 0.6328(3) 0.0287(6) Uani 1 1 d . . .
H14A H 0.3504 0.2534 0.5264 0.034 Uiso 1 1 calc R . .
H14B H 0.4889 0.2736 0.6804 0.034 Uiso 1 1 calc R . .
H14C H 0.3085 0.2507 0.6700 0.034 Uiso 1 1 calc R . .
C15 C 0.2503(4) 0.10717(11) 0.1520(3) 0.0379(7) Uani 1 1 d . . .
H15A H 0.3136 0.1396 0.1784 0.045 Uiso 1 1 calc R . .
H15B H 0.2140 0.1010 0.0465 0.045 Uiso 1 1 calc R . .
H15C H 0.3252 0.0791 0.2073 0.045 Uiso 1 1 calc R . .
C16 C -0.0190(3) 0.15565(10) 0.1088(3) 0.0356(6) Uani 1 1 d . . .
H16A H 0.0486 0.1872 0.1415 0.043 Uiso 1 1 calc R . .
H16B H -0.1226 0.1578 0.1300 0.043 Uiso 1 1 calc R . .
H16C H -0.0528 0.1514 0.0028 0.043 Uiso 1 1 calc R . .
C17 C -0.0109(4) 0.05995(10) 0.1418(3) 0.0367(6) Uani 1 1 d . . .
H17A H 0.0626 0.0312 0.1939 0.044 Uiso 1 1 calc R . .
H17B H -0.0467 0.0554 0.0358 0.044 Uiso 1 1 calc R . .
H17C H -0.1133 0.0612 0.1651 0.044 Uiso 1 1 calc R . .

loop_
_atom_site_aniso_label
_atom_site_aniso_U_11
_atom_site_aniso_U_22
_atom_site_aniso_U_33
_atom_site_aniso_U_23
_atom_site_aniso_U_13
_atom_site_aniso_U_12
Mo1 0.01655(10) 0.01871(10) 0.02357(10) -0.00047(9) 0.01181(7) 0.00144(9)
Cl1 0.0303(3) 0.0423(4) 0.0291(3) -0.0094(3) 0.0179(3) 0.0013(3)
Cl2 0.0266(3) 0.0221(3) 0.0433(4) 0.0018(3) 0.0130(3) 0.0072(3)
Cl3 0.0211(3) 0.0354(3) 0.0428(4) -0.0038(3) 0.0078(3) -0.0029(3)
Cl4 0.0320(3) 0.0344(3) 0.0505(4) 0.0096(3) 0.0277(3) -0.0018(3)
C1 0.0184(11) 0.0170(11) 0.0196(11) -0.0013(9) 0.0105(9) 0.0032(9)
C2 0.0159(11) 0.0196(11) 0.0183(11) 0.0005(9) 0.0115(9) 0.0043(9)
C3 0.0138(10) 0.0214(11) 0.0207(11) 0.0004(9) 0.0116(9) 0.0020(9)
C4 0.0180(11) 0.0185(11) 0.0216(11) 0.0026(9) 0.0141(9) 0.0013(9)
C5 0.0160(11) 0.0225(11) 0.0182(11) 0.0000(9) 0.0098(9) 0.0032(9)
C6 0.0217(12) 0.0245(12) 0.0193(11) 0.0026(10) 0.0090(10) 0.0045(10)
C7 0.0181(11) 0.0218(12) 0.0254(12) -0.0025(10) 0.0096(10) -0.0029(9)
C8 0.0286(13) 0.0270(13) 0.0177(11) 0.0001(10) 0.0078(10) 0.0018(11)
C9 0.0377(15) 0.0313(14) 0.0196(12) 0.0068(11) 0.0142(11) 0.0053(12)
C10 0.0223(13) 0.0302(13) 0.0306(13) 0.0006(11) 0.0086(11) 0.0075(11)
C11 0.0336(14) 0.0231(12) 0.0266(13) 0.0064(11) 0.0106(11) 0.0063(11)
C12 0.0243(13) 0.0286(13) 0.0280(13) -0.0066(11) 0.0079(11) -0.0014(11)
C13 0.0246(13) 0.0325(14) 0.0414(15) -0.0043(12) 0.0193(12) -0.0078(11)
C14 0.0282(13) 0.0218(12) 0.0359(14) -0.0048(11) 0.0124(11) -0.0036(11)
C15 0.0469(17) 0.0485(17) 0.0240(13) -0.0002(12) 0.0202(13) 0.0040(14)
C16 0.0388(16) 0.0384(15) 0.0236(13) 0.0063(11) 0.0060(12) 0.0020(12)
C17 0.0442(16) 0.0362(15) 0.0229(13) -0.0068(12) 0.0060(12) -0.0034(13)

loop_
_atom_type_symbol
_atom_type_description
_atom_type_scat_dispersion_real
_atom_type_scat_dispersion_imag
_atom_type_scat_source
Mo Mo -1.6832 0.6857
;
International Tables for Crystallography
(Vol. C, Tables 4.2.6.8 and 6.1.1.4)
;
C C 0.0033 0.0016
;
International Tables for Crystallography
(Vol. C, Tables 4.2.6.8 and 6.1.1.4)
;
Cl Cl 0.1484 0.1585
;
International Tables for Crystallography
(Vol. C, Tables 4.2.6.8 and 6.1.1.4)
;
H H 0.0000 0.0000
;
International Tables for Crystallography
(Vol. C, Table 6.1.1.4)
;

loop_
_geom_angle_atom_site_label_1
_geom_angle_atom_site_label_2
_geom_angle_atom_site_label_3
_geom_angle
_geom_angle_site_symmetry_1
_geom_angle_site_symmetry_3
_geom_angle_publ_flag
C1 Mo1 Cl1 128.45(5) . . ?
C1 Mo1 Cl3 93.88(6) . . ?
Cl1 Mo1 Cl3 132.85(3) . . ?
C1 Mo1 C4 57.71(7) . . ?
Cl1 Mo1 C4 111.00(6) . . ?
Cl3 Mo1 C4 109.10(6) . . ?
C1 Mo1 Cl2 131.21(6) . . ?
Cl1 Mo1 Cl2 83.54(3) . . ?
Cl3 Mo1 Cl2 81.55(2) . . ?
C4 Mo1 Cl2 77.91(6) . . ?
C1 Mo1 Cl4 84.70(6) . . ?
Cl1 Mo1 Cl4 82.86(3) . . ?
Cl3 Mo1 Cl4 81.44(3) . . ?
C4 Mo1 Cl4 140.93(5) . . ?
Cl2 Mo1 Cl4 141.06(3) . . ?
C1 Mo1 C2 35.75(7) . . ?
Cl1 Mo1 C2 93.41(5) . . ?
Cl3 Mo1 C2 129.08(5) . . ?
C4 Mo1 C2 58.12(7) . . ?
Cl2 Mo1 C2 131.54(5) . . ?
Cl4 Mo1 C2 85.61(5) . . ?
C1 Mo1 C5 34.93(7) . . ?
Cl1 Mo1 C5 142.57(6) . . ?
Cl3 Mo1 C5 83.65(6) . . ?
C4 Mo1 C5 34.50(7) . . ?
Cl2 Mo1 C5 96.59(6) . . ?
Cl4 Mo1 C5 115.93(6) . . ?
C2 Mo1 C5 58.77(7) . . ?
C1 Mo1 C3 58.75(7) . . ?
Cl1 Mo1 C3 84.35(5) . . ?
Cl3 Mo1 C3 141.64(5) . . ?
C4 Mo1 C3 34.85(7) . . ?
Cl2 Mo1 C3 96.55(5) . . ?
Cl4 Mo1 C3 118.11(5) . . ?
C2 Mo1 C3 35.31(7) . . ?
C5 Mo1 C3 58.37(7) . . ?
C5 C1 C2 110.64(19) . . ?
C5 C1 Mo1 76.23(12) . . ?
C2 C1 Mo1 75.40(12) . . ?
C5 C1 H1 124.2 . . ?
C2 C1 H1 124.2 . . ?
Mo1 C1 H1 124.2 . . ?
C1 C2 C3 106.01(18) . . ?
C1 C2 C6 120.11(18) . . ?
C3 C2 C6 132.52(19) . . ?
C1 C2 Mo1 68.85(11) . . ?
C3 C2 Mo1 73.25(11) . . ?
C6 C2 Mo1 132.09(14) . . ?
C4 C3 C2 105.90(18) . . ?
C4 C3 C7 117.87(18) . . ?
C2 C3 C7 135.02(19) . . ?
C4 C3 Mo1 70.14(11) . . ?
C2 C3 Mo1 71.44(11) . . ?
C7 C3 Mo1 131.90(14) . . ?
C5 C4 C3 111.62(19) . . ?
C5 C4 Mo1 74.63(12) . . ?
C3 C4 Mo1 75.01(12) . . ?
C5 C4 H4 124.0 . . ?
C3 C4 H4 124.0 . . ?
Mo1 C4 H4 124.0 . . ?
C4 C5 C1 105.42(18) . . ?
C4 C5 C8 125.39(19) . . ?
C1 C5 C8 127.9(2) . . ?
C4 C5 Mo1 70.87(11) . . ?
C1 C5 Mo1 68.84(11) . . ?
C8 C5 Mo1 134.67(15) . . ?
C11 C6 C9 107.03(19) . . ?
C11 C6 C2 110.49(18) . . ?
C9 C6 C2 115.82(18) . . ?
C11 C6 C10 105.75(19) . . ?
C9 C6 C10 111.29(19) . . ?
C2 C6 C10 106.03(18) . . ?
C12 C7 C3 117.31(19) . . ?
C12 C7 C14 106.45(19) . . ?
C3 C7 C14 111.55(18) . . ?
C12 C7 C13 109.17(19) . . ?
C3 C7 C13 104.45(18) . . ?
C14 C7 C13 107.55(19) . . ?
C5 C8 C16 112.32(19) . . ?
C5 C8 C17 112.80(19) . . ?
C16 C8 C17 111.2(2) . . ?
C5 C8 C15 103.18(18) . . ?
C16 C8 C15 108.2(2) . . ?
C17 C8 C15 108.6(2) . . ?
C6 C9 H9A 109.5 . . ?
C6 C9 H9B 109.5 . . ?
H9A C9 H9B 109.5 . . ?
C6 C9 H9C 109.5 . . ?
H9A C9 H9C 109.5 . . ?
H9B C9 H9C 109.5 . . ?
C6 C10 H10A 109.5 . . ?
C6 C10 H10B 109.5 . . ?
H10A C10 H10B 109.5 . . ?
C6 C10 H10C 109.5 . . ?
H10A C10 H10C 109.5 . . ?
H10B C10 H10C 109.5 . . ?
C6 C11 H11A 109.5 . . ?
C6 C11 H11B 109.5 . . ?
H11A C11 H11B 109.5 . . ?
C6 C11 H11C 109.5 . . ?
H11A C11 H11C 109.5 . . ?
H11B C11 H11C 109.5 . . ?
C7 C12 H12A 109.5 . . ?
C7 C12 H12B 109.5 . . ?
H12A C12 H12B 109.5 . . ?
C7 C12 H12C 109.5 . . ?
H12A C12 H12C 109.5 . . ?
H12B C12 H12C 109.5 . . ?
C7 C13 H13A 109.5 . . ?
C7 C13 H13B 109.5 . . ?
H13A C13 H13B 109.5 . . ?
C7 C13 H13C 109.5 . . ?
H13A C13 H13C 109.5 . . ?
H13B C13 H13C 109.5 . . ?
C7 C14 H14A 109.5 . . ?
C7 C14 H14B 109.5 . . ?
H14A C14 H14B 109.5 . . ?
C7 C14 H14C 109.5 . . ?
H14A C14 H14C 109.5 . . ?
H14B C14 H14C 109.5 . . ?
C8 C15 H15A 109.5 . . ?
C8 C15 H15B 109.5 . . ?
H15A C15 H15B 109.5 . . ?
C8 C15 H15C 109.5 . . ?
H15A C15 H15C 109.5 . . ?
H15B C15 H15C 109.5 . . ?
C8 C16 H16A 109.5 . . ?
C8 C16 H16B 109.5 . . ?
H16A C16 H16B 109.5 . . ?
C8 C16 H16C 109.5 . . ?
H16A C16 H16C 109.5 . . ?
H16B C16 H16C 109.5 . . ?
C8 C17 H17A 109.5 . . ?
C8 C17 H17B 109.5 . . ?
H17A C17 H17B 109.5 . . ?
C8 C17 H17C 109.5 . . ?
H17A C17 H17C 109.5 . . ?
H17B C17 H17C 109.5 . . ?

loop_
_geom_bond_atom_site_label_1
_geom_bond_atom_site_label_2
_geom_bond_distance
_geom_bond_site_symmetry_2
_geom_bond_publ_flag
Mo1 C1 2.301(2) . ?
Mo1 Cl1 2.3332(9) . ?
Mo1 Cl3 2.3430(8) . ?
Mo1 C4 2.348(2) . ?
Mo1 Cl2 2.3517(8) . ?
Mo1 Cl4 2.3728(7) . ?
Mo1 C2 2.387(2) . ?
Mo1 C5 2.396(2) . ?
Mo1 C3 2.412(2) . ?
C1 C5 1.413(3) . ?
C1 C2 1.441(3) . ?
C1 H1 1.0000 . ?
C2 C3 1.456(3) . ?
C2 C6 1.541(3) . ?
C3 C4 1.427(3) . ?
C3 C7 1.537(3) . ?
C4 C5 1.408(3) . ?
C4 H4 1.0000 . ?
C5 C8 1.518(3) . ?
C6 C11 1.539(3) . ?
C6 C9 1.541(3) . ?
C6 C10 1.547(3) . ?
C7 C12 1.530(3) . ?
C7 C14 1.545(3) . ?
C7 C13 1.550(3) . ?
C8 C16 1.524(3) . ?
C8 C17 1.525(3) . ?
C8 C15 1.544(3) . ?
C9 H9A 0.9800 . ?
C9 H9B 0.9800 . ?
C9 H9C 0.9800 . ?
C10 H10A 0.9800 . ?
C10 H10B 0.9800 . ?
C10 H10C 0.9800 . ?
C11 H11A 0.9800 . ?
C11 H11B 0.9800 . ?
C11 H11C 0.9800 . ?
C12 H12A 0.9800 . ?
C12 H12B 0.9800 . ?
C12 H12C 0.9800 . ?
C13 H13A 0.9800 . ?
C13 H13B 0.9800 . ?
C13 H13C 0.9800 . ?
C14 H14A 0.9800 . ?
C14 H14B 0.9800 . ?
C14 H14C 0.9800 . ?
C15 H15A 0.9800 . ?
C15 H15B 0.9800 . ?
C15 H15C 0.9800 . ?
C16 H16A 0.9800 . ?
C16 H16B 0.9800 . ?
C16 H16C 0.9800 . ?
C17 H17A 0.9800 . ?
C17 H17B 0.9800 . ?
C17 H17C 0.9800 . ?

loop_
_geom_torsion_atom_site_label_1
_geom_torsion_atom_site_label_2
_geom_torsion_atom_site_label_3
_geom_torsion_atom_site_label_4
_geom_torsion
_geom_torsion_site_symmetry_1
_geom_torsion_site_symmetry_2
_geom_torsion_site_symmetry_3
_geom_torsion_site_symmetry_4
_geom_torsion_publ_flag
Cl1 Mo1 C1 C5 -129.35(11) . . . . ?
Cl3 Mo1 C1 C5 73.11(12) . . . . ?
C4 Mo1 C1 C5 -37.08(12) . . . . ?
Cl2 Mo1 C1 C5 -9.05(15) . . . . ?
Cl4 Mo1 C1 C5 154.12(12) . . . . ?
C2 Mo1 C1 C5 -116.03(18) . . . . ?
C3 Mo1 C1 C5 -78.31(13) . . . . ?
Cl1 Mo1 C1 C2 -13.32(14) . . . . ?
Cl3 Mo1 C1 C2 -170.86(11) . . . . ?
C4 Mo1 C1 C2 78.95(13) . . . . ?
Cl2 Mo1 C1 C2 106.98(12) . . . . ?
Cl4 Mo1 C1 C2 -89.85(12) . . . . ?
C5 Mo1 C1 C2 116.03(18) . . . . ?
C3 Mo1 C1 C2 37.73(11) . . . . ?
C5 C1 C2 C3 4.5(2) . . . . ?
Mo1 C1 C2 C3 -64.38(13) . . . . ?
C5 C1 C2 C6 -163.82(18) . . . . ?
Mo1 C1 C2 C6 127.33(17) . . . . ?
C5 C1 C2 Mo1 68.84(15) . . . . ?
Cl1 Mo1 C2 C1 169.59(11) . . . . ?
Cl3 Mo1 C2 C1 11.78(14) . . . . ?
C4 Mo1 C2 C1 -77.72(13) . . . . ?
Cl2 Mo1 C2 C1 -106.02(12) . . . . ?
Cl4 Mo1 C2 C1 87.02(12) . . . . ?
C5 Mo1 C2 C1 -36.99(12) . . . . ?
C3 Mo1 C2 C1 -115.16(17) . . . . ?
C1 Mo1 C2 C3 115.16(17) . . . . ?
Cl1 Mo1 C2 C3 -75.25(11) . . . . ?
Cl3 Mo1 C2 C3 126.94(11) . . . . ?
C4 Mo1 C2 C3 37.44(12) . . . . ?
Cl2 Mo1 C2 C3 9.14(14) . . . . ?
Cl4 Mo1 C2 C3 -157.81(11) . . . . ?
C5 Mo1 C2 C3 78.17(12) . . . . ?
C1 Mo1 C2 C6 -112.0(2) . . . . ?
Cl1 Mo1 C2 C6 57.54(19) . . . . ?
Cl3 Mo1 C2 C6 -100.27(19) . . . . ?
C4 Mo1 C2 C6 170.2(2) . . . . ?
Cl2 Mo1 C2 C6 141.93(16) . . . . ?
Cl4 Mo1 C2 C6 -25.03(18) . . . . ?
C5 Mo1 C2 C6 -149.0(2) . . . . ?
C3 Mo1 C2 C6 132.8(2) . . . . ?
C1 C2 C3 C4 -0.7(2) . . . . ?
C6 C2 C3 C4 165.6(2) . . . . ?
Mo1 C2 C3 C4 -62.08(13) . . . . ?
C1 C2 C3 C7 -167.2(2) . . . . ?
C6 C2 C3 C7 -1.0(4) . . . . ?
Mo1 C2 C3 C7 131.4(2) . . . . ?
C1 C2 C3 Mo1 61.42(13) . . . . ?
C6 C2 C3 Mo1 -132.4(2) . . . . ?
C1 Mo1 C3 C4 77.17(13) . . . . ?
Cl1 Mo1 C3 C4 -140.56(12) . . . . ?
Cl3 Mo1 C3 C4 26.89(16) . . . . ?
Cl2 Mo1 C3 C4 -57.75(12) . . . . ?
Cl4 Mo1 C3 C4 140.65(11) . . . . ?
C2 Mo1 C3 C4 115.38(17) . . . . ?
C5 Mo1 C3 C4 35.98(12) . . . . ?
C1 Mo1 C3 C2 -38.21(11) . . . . ?
Cl1 Mo1 C3 C2 104.06(11) . . . . ?
Cl3 Mo1 C3 C2 -88.49(13) . . . . ?
C4 Mo1 C3 C2 -115.38(17) . . . . ?
Cl2 Mo1 C3 C2 -173.12(11) . . . . ?
Cl4 Mo1 C3 C2 25.27(13) . . . . ?
C5 Mo1 C3 C2 -79.40(13) . . . . ?
C1 Mo1 C3 C7 -172.7(2) . . . . ?
Cl1 Mo1 C3 C7 -30.46(18) . . . . ?
Cl3 Mo1 C3 C7 136.99(16) . . . . ?
C4 Mo1 C3 C7 110.1(2) . . . . ?
Cl2 Mo1 C3 C7 52.35(19) . . . . ?
Cl4 Mo1 C3 C7 -109.25(18) . . . . ?
C2 Mo1 C3 C7 -134.5(2) . . . . ?
C5 Mo1 C3 C7 146.1(2) . . . . ?
C2 C3 C4 C5 -3.4(2) . . . . ?
C7 C3 C4 C5 165.90(18) . . . . ?
Mo1 C3 C4 C5 -66.34(14) . . . . ?
C2 C3 C4 Mo1 62.95(13) . . . . ?
C7 C3 C4 Mo1 -127.75(17) . . . . ?
C1 Mo1 C4 C5 37.56(12) . . . . ?
Cl1 Mo1 C4 C5 160.60(11) . . . . ?
Cl3 Mo1 C4 C5 -44.74(13) . . . . ?
Cl2 Mo1 C4 C5 -121.25(12) . . . . ?
Cl4 Mo1 C4 C5 55.43(16) . . . . ?
C2 Mo1 C4 C5 80.03(13) . . . . ?
C3 Mo1 C4 C5 117.98(18) . . . . ?
C1 Mo1 C4 C3 -80.42(13) . . . . ?
Cl1 Mo1 C4 C3 42.62(13) . . . . ?
Cl3 Mo1 C4 C3 -162.72(11) . . . . ?
Cl2 Mo1 C4 C3 120.77(12) . . . . ?
Cl4 Mo1 C4 C3 -62.55(15) . . . . ?
C2 Mo1 C4 C3 -37.95(12) . . . . ?
C5 Mo1 C4 C3 -117.98(18) . . . . ?
C3 C4 C5 C1 6.1(2) . . . . ?
Mo1 C4 C5 C1 -60.52(14) . . . . ?
C3 C4 C5 C8 -161.63(19) . . . . ?
Mo1 C4 C5 C8 131.8(2) . . . . ?
C3 C4 C5 Mo1 66.58(14) . . . . ?
C2 C1 C5 C4 -6.4(2) . . . . ?
Mo1 C1 C5 C4 61.88(14) . . . . ?
C2 C1 C5 C8 160.9(2) . . . . ?
Mo1 C1 C5 C8 -130.8(2) . . . . ?
C2 C1 C5 Mo1 -68.31(14) . . . . ?
C1 Mo1 C5 C4 -115.86(18) . . . . ?
Cl1 Mo1 C5 C4 -30.68(17) . . . . ?
Cl3 Mo1 C5 C4 137.99(12) . . . . ?
Cl2 Mo1 C5 C4 57.30(12) . . . . ?
Cl4 Mo1 C5 C4 -144.76(11) . . . . ?
C2 Mo1 C5 C4 -77.98(13) . . . . ?
C3 Mo1 C5 C4 -36.35(12) . . . . ?
Cl1 Mo1 C5 C1 85.18(14) . . . . ?
Cl3 Mo1 C5 C1 -106.15(12) . . . . ?
C4 Mo1 C5 C1 115.86(18) . . . . ?
Cl2 Mo1 C5 C1 173.16(12) . . . . ?
Cl4 Mo1 C5 C1 -28.90(13) . . . . ?
C2 Mo1 C5 C1 37.87(12) . . . . ?
C3 Mo1 C5 C1 79.51(13) . . . . ?
C1 Mo1 C5 C8 122.9(3) . . . . ?
Cl1 Mo1 C5 C8 -151.95(17) . . . . ?
Cl3 Mo1 C5 C8 16.7(2) . . . . ?
C4 Mo1 C5 C8 -121.3(3) . . . . ?
Cl2 Mo1 C5 C8 -64.0(2) . . . . ?
Cl4 Mo1 C5 C8 94.0(2) . . . . ?
C2 Mo1 C5 C8 160.7(2) . . . . ?
C3 Mo1 C5 C8 -157.6(2) . . . . ?
C1 C2 C6 C11 -7.7(3) . . . . ?
C3 C2 C6 C11 -172.3(2) . . . . ?
Mo1 C2 C6 C11 80.2(2) . . . . ?
C1 C2 C6 C9 -129.5(2) . . . . ?
C3 C2 C6 C9 65.8(3) . . . . ?
Mo1 C2 C6 C9 -41.7(3) . . . . ?
C1 C2 C6 C10 106.5(2) . . . . ?
C3 C2 C6 C10 -58.2(3) . . . . ?
Mo1 C2 C6 C10 -165.70(16) . . . . ?
C4 C3 C7 C12 166.17(19) . . . . ?
C2 C3 C7 C12 -28.5(3) . . . . ?
Mo1 C3 C7 C12 78.6(2) . . . . ?
C4 C3 C7 C14 43.0(3) . . . . ?
C2 C3 C7 C14 -151.6(2) . . . . ?
Mo1 C3 C7 C14 -44.6(3) . . . . ?
C4 C3 C7 C13 -72.8(2) . . . . ?
C2 C3 C7 C13 92.5(3) . . . . ?
Mo1 C3 C7 C13 -160.45(16) . . . . ?
C4 C5 C8 C16 -45.1(3) . . . . ?
C1 C5 C8 C16 149.9(2) . . . . ?
Mo1 C5 C8 C16 52.7(3) . . . . ?
C4 C5 C8 C17 -171.8(2) . . . . ?
C1 C5 C8 C17 23.3(3) . . . . ?
Mo1 C5 C8 C17 -74.0(3) . . . . ?
C4 C5 C8 C15 71.1(3) . . . . ?
C1 C5 C8 C15 -93.8(3) . . . . ?
Mo1 C5 C8 C15 169.01(17) . . . . ?
